data_4132101
loop_
_publ_author_name
'Lan, Guangxu'
'Zhu, Yuan-Yuan'
'Veroneau, Samuel S.'
'Xu, Ziwan'
'Micheroni, Daniel'
'Lin, Wenbin'

_publ_section_title
;
 Electron Injection from Photoexcited Metal-Organic Framework Ligands to
 Ru<sub>2</sub> Secondary Building Units for Visible-Light-Driven Hydrogen
 Evolution.
;
_journal_issue 16
_journal_name_full 'Journal of the American Chemical Society'
_journal_page_first 5326
_journal_page_last 5329
_journal_paper_doi 10.1021/jacs.8b01601
_journal_volume 140
_journal_year 2018
_chemical_formula_moiety 'C11 H19 Cl N O9 Ru2'
_chemical_formula_sum 'C11 H19 Cl N O9 Ru2'
_chemical_formula_weight 546.86
_chemical_name_common Ru-PD
_space_group_crystal_system monoclinic
_space_group_IT_number 14
_space_group_name_Hall '-P 2yn'
_space_group_name_H-M_alt 'P 1 21/n 1'
_atom_sites_solution_hydrogens geom
_atom_sites_solution_primary dual
_audit_creation_date 2018-01-24
_audit_creation_method
;
Olex2 1.2
(compiled 2017.08.10 svn.r3458 for OlexSys, GUI svn.r5381)
;
_cell_angle_alpha 90
_cell_angle_beta 95.2950(10)
_cell_angle_gamma 90
_cell_formula_units_Z 4
_cell_length_a 8.1385(2)
_cell_length_b 11.9075(4)
_cell_length_c 18.1107(6)
_cell_measurement_reflns_used 9616
_cell_measurement_temperature 100(2)
_cell_measurement_theta_max 23.828
_cell_measurement_theta_min 2.342
_cell_volume 1747.60(9)
_computing_cell_refinement 'SAINT v8.34A (Bruker, 2013)'
_computing_data_collection 'SAINT v8.34A (Bruker, 2013)'
_computing_data_reduction 'SAINT v8.34A (Bruker, 2013)'
_computing_molecular_graphics 'Olex2 (Dolomanov et al., 2009)'
_computing_publication_material 'Olex2 (Dolomanov et al., 2009)'
_computing_structure_refinement 'XL (Sheldrick, 2008)'
_computing_structure_solution 'ShelXT (Sheldrick, 2015)'
_diffrn_ambient_temperature 100.15
_diffrn_detector 'CCD area detector'
_diffrn_detector_type 'Bruker-Nonius APEXII CCD area detector'
_diffrn_measured_fraction_theta_full 0.966
_diffrn_measured_fraction_theta_max 0.959
_diffrn_measurement_device 'Bruker-Nonius APEXII CCD area detector and D8 diffractometer'
_diffrn_measurement_device_type 'Bruker APEX-II CCD'
_diffrn_measurement_method '\f and \w scans'
_diffrn_radiation_collimation '0.2 mm sinlge-pinhole'
_diffrn_radiation_monochromator 'Silicon 111'
_diffrn_radiation_probe x-ray
_diffrn_radiation_wavelength 0.41328
_diffrn_reflns_av_R_equivalents 0.1142
_diffrn_reflns_av_unetI/netI 0.0368
_diffrn_reflns_Laue_measured_fraction_full 0.966
_diffrn_reflns_Laue_measured_fraction_max 0.959
_diffrn_reflns_limit_h_max 10
_diffrn_reflns_limit_h_min -10
_diffrn_reflns_limit_k_max 15
_diffrn_reflns_limit_k_min -15
_diffrn_reflns_limit_l_max 23
_diffrn_reflns_limit_l_min -23
_diffrn_reflns_number 47449
_diffrn_reflns_point_group_measured_fraction_full 0.966
_diffrn_reflns_point_group_measured_fraction_max 0.959
_diffrn_reflns_theta_full 14.357
_diffrn_reflns_theta_max 15.566
_diffrn_reflns_theta_min 1.192
_diffrn_source synchrotron
_diffrn_source_type 'Bend magnet, Station 11.3.1, ALS, LBNL'
_diffrn_standards_number 0
_exptl_absorpt_coefficient_mu 2.393
_exptl_absorpt_correction_T_max 0.5047
_exptl_absorpt_correction_T_min 0.4487
_exptl_absorpt_correction_type multi-scan
_exptl_absorpt_process_details
;
SADABS-2008/1 (Bruker,2008) was used for absorption correction.
wR2(int) was 0.0911 before and 0.0346 after correction.
The Ratio of minimum to maximum transmission is 0.8557.
The \l/2 correction factor is 0.0015.
;
_exptl_crystal_colour 'dark red'
_exptl_crystal_density_diffrn 2.078
_exptl_crystal_description cubic
_exptl_crystal_F_000 1076
_exptl_crystal_size_max 0.02
_exptl_crystal_size_mid 0.02
_exptl_crystal_size_min 0.02
_refine_diff_density_max 0.657
_refine_diff_density_min -1.147
_refine_diff_density_rms 0.156
_refine_ls_extinction_coef 0.084(2)
_refine_ls_extinction_expression Fc^*^=kFc[1+0.001xFc^2^\l^3^/sin(2\q)]^-1/4^
_refine_ls_extinction_method 'SHELXL-2014/7 (Sheldrick 2014'
_refine_ls_goodness_of_fit_ref 1.106
_refine_ls_hydrogen_treatment constr
_refine_ls_matrix_type full
_refine_ls_number_parameters 224
_refine_ls_number_reflns 3848
_refine_ls_number_restraints 0
_refine_ls_restrained_S_all 1.106
_refine_ls_R_factor_all 0.0280
_refine_ls_R_factor_gt 0.0279
_refine_ls_shift/su_max 0.004
_refine_ls_shift/su_mean 0.000
_refine_ls_structure_factor_coef Fsqd
_refine_ls_weighting_details 'w=1/[\s^2^(Fo^2^)+(0.0432P)^2^+1.4090P] where P=(Fo^2^+2Fc^2^)/3'
_refine_ls_weighting_scheme calc
_refine_ls_wR_factor_gt 0.0743
_refine_ls_wR_factor_ref 0.0744
_reflns_Friedel_coverage 0.000
_reflns_number_gt 3806
_reflns_number_total 3848
_reflns_threshold_expression 'I > 2\s(I)'
_cod_data_source_file ja8b01601_si_002.cif
_cod_data_source_block Ru-PD
_cod_database_code 4132101
_shelx_shelxl_version_number 2014/7
_shelx_space_group_comment
;
The symmetry employed for this shelxl refinement is uniquely defined
by the following loop, which should always be used as a source of
symmetry information in preference to the above space-group names.
They are only intended as comments.
;
_shelx_estimated_absorpt_t_max 0.5047
_shelx_estimated_absorpt_t_min 0.4487
_olex2_refinement_description
;
1. Fixed Uiso
 At 1.2 times of:
  All C(H) groups
 At 1.5 times of:
  All C(H,H,H) groups
2.a Aromatic/amide H refined with riding coordinates:
 C9(H9)
2.b Idealised Me refined as rotating group:
 C2(H2A,H2B,H2C), C4(H4A,H4B,H4C), C6(H6A,H6B,H6C), C8(H8A,H8B,H8C), C10(H10A,
 H10B,H10C), C11(H11A,H11B,H11C)
;
_olex2_submission_special_instructions 'No special instructions were received'

loop_
_space_group_symop_operation_xyz
'x, y, z'
'-x+1/2, y+1/2, -z+1/2'
'-x, -y, -z'
'x-1/2, -y-1/2, z-1/2'

loop_
_atom_site_label
_atom_site_type_symbol
_atom_site_fract_x
_atom_site_fract_y
_atom_site_fract_z
_atom_site_U_iso_or_equiv
_atom_site_adp_type
_atom_site_occupancy
_atom_site_site_symmetry_order
_atom_site_calc_flag
_atom_site_refinement_flags_posn
Ru1 Ru 0.60844(2) 0.31009(2) 0.59411(2) 0.01087(9) Uani 1 1 d .
Ru2 Ru 0.57316(2) 0.36449(2) 0.71254(2) 0.01090(9) Uani 1 1 d .
Cl1 Cl 0.64719(8) 0.25582(5) 0.46211(3) 0.02127(13) Uani 1 1 d .
O1 O 0.70848(19) 0.46147(13) 0.57679(9) 0.0142(3) Uani 1 1 d .
O2 O 0.6714(2) 0.51600(13) 0.69246(9) 0.0146(3) Uani 1 1 d .
O3 O 0.3815(2) 0.37394(13) 0.56199(9) 0.0139(3) Uani 1 1 d .
O4 O 0.34892(19) 0.42704(13) 0.67843(8) 0.0150(3) Uani 1 1 d .
O5 O 0.5073(2) 0.15920(14) 0.61477(9) 0.0152(3) Uani 1 1 d .
O6 O 0.4755(2) 0.21111(14) 0.73155(9) 0.0148(3) Uani 1 1 d .
O7 O 0.8346(2) 0.24844(13) 0.63165(9) 0.0163(3) Uani 1 1 d .
O8 O 0.7992(2) 0.30476(13) 0.74707(9) 0.0156(3) Uani 1 1 d .
O9 O 0.5437(2) 0.42736(15) 0.82872(9) 0.0230(4) Uani 1 1 d .
N1 N 0.6208(2) 0.39929(16) 0.95026(11) 0.0175(4) Uani 1 1 d .
C1 C 0.7147(3) 0.53519(18) 0.62771(12) 0.0134(4) Uani 1 1 d .
C2 C 0.7770(3) 0.64939(18) 0.61090(13) 0.0172(4) Uani 1 1 d .
H2A H 0.6854 0.6997 0.6011 0.026 Uiso 1 1 calc GR
H2B H 0.8383 0.6456 0.5682 0.026 Uiso 1 1 calc GR
H2C H 0.8474 0.6763 0.6526 0.026 Uiso 1 1 calc GR
C3 C 0.3006(3) 0.42132(18) 0.60954(12) 0.0144(4) Uani 1 1 d .
C4 C 0.1372(3) 0.4732(2) 0.58434(13) 0.0208(5) Uani 1 1 d .
H4A H 0.1499 0.5229 0.5435 0.031 Uiso 1 1 calc GR
H4B H 0.0975 0.5147 0.6245 0.031 Uiso 1 1 calc GR
H4C H 0.0597 0.4152 0.5689 0.031 Uiso 1 1 calc GR
C5 C 0.4677(3) 0.13813(17) 0.67950(13) 0.0147(4) Uani 1 1 d .
C6 C 0.4114(3) 0.02133(19) 0.69579(14) 0.0209(5) Uani 1 1 d .
H6A H 0.5032 -0.0214 0.7178 0.031 Uiso 1 1 calc GR
H6B H 0.3680 -0.0140 0.6505 0.031 Uiso 1 1 calc GR
H6C H 0.3271 0.0248 0.7295 0.031 Uiso 1 1 calc GR
C7 C 0.8839(3) 0.25767(18) 0.70034(13) 0.0163(4) Uani 1 1 d .
C8 C 1.0490(3) 0.2106(2) 0.72734(15) 0.0222(5) Uani 1 1 d .
H8A H 1.0529 0.1324 0.7146 0.033 Uiso 1 1 calc GR
H8B H 1.0665 0.2188 0.7802 0.033 Uiso 1 1 calc GR
H8C H 1.1337 0.2503 0.7045 0.033 Uiso 1 1 calc GR
C9 C 0.5219(3) 0.38396(19) 0.88922(13) 0.0183(4) Uani 1 1 d .
H9 H 0.4303 0.3379 0.8917 0.022 Uiso 1 1 calc R
C10 C 0.7717(3) 0.4639(2) 0.95085(17) 0.0295(6) Uani 1 1 d .
H10A H 0.8648 0.4150 0.9609 0.044 Uiso 1 1 calc GR
H10B H 0.7731 0.5205 0.9886 0.044 Uiso 1 1 calc GR
H10C H 0.7770 0.4990 0.9034 0.044 Uiso 1 1 calc GR
C11 C 0.5856(3) 0.3458(2) 1.01969(13) 0.0232(5) Uani 1 1 d .
H11A H 0.6741 0.2957 1.0359 0.035 Uiso 1 1 calc GR
H11B H 0.4844 0.3043 1.0120 0.035 Uiso 1 1 calc GR
H11C H 0.5753 0.4024 1.0568 0.035 Uiso 1 1 calc GR

loop_
_atom_site_aniso_label
_atom_site_aniso_U_11
_atom_site_aniso_U_22
_atom_site_aniso_U_33
_atom_site_aniso_U_23
_atom_site_aniso_U_13
_atom_site_aniso_U_12
Ru1 0.00964(12) 0.01086(12) 0.01222(12) -0.00009(5) 0.00157(8) 0.00018(5)
Ru2 0.00978(12) 0.01215(12) 0.01064(12) 0.00145(5) 0.00025(8) 0.00128(5)
Cl1 0.0222(3) 0.0236(3) 0.0182(3) -0.00274(19) 0.0028(2) 0.0025(2)
O1 0.0139(7) 0.0138(7) 0.0148(7) 0.0000(6) 0.0018(6) -0.0012(5)
O2 0.0159(7) 0.0144(7) 0.0134(7) 0.0004(5) 0.0004(6) -0.0001(6)
O3 0.0108(7) 0.0175(8) 0.0129(7) 0.0013(5) -0.0015(6) 0.0013(5)
O4 0.0122(7) 0.0197(8) 0.0132(7) 0.0019(6) 0.0019(6) 0.0048(6)
O5 0.0146(8) 0.0131(7) 0.0180(7) 0.0009(6) 0.0028(7) -0.0016(6)
O6 0.0115(7) 0.0165(7) 0.0161(7) 0.0031(6) 0.0005(6) -0.0001(6)
O7 0.0119(7) 0.0166(7) 0.0205(8) 0.0002(6) 0.0026(7) 0.0025(5)
O8 0.0115(8) 0.0160(8) 0.0187(8) 0.0017(6) -0.0019(7) 0.0002(5)
O9 0.0357(10) 0.0215(8) 0.0119(7) 0.0007(6) 0.0032(7) 0.0054(7)
N1 0.0186(9) 0.0162(9) 0.0175(9) -0.0001(7) 0.0004(8) 0.0022(7)
C1 0.0098(9) 0.0150(10) 0.0146(9) 0.0021(7) -0.0020(8) 0.0005(7)
C2 0.0197(11) 0.0149(10) 0.0168(10) 0.0009(8) -0.0002(9) -0.0018(8)
C3 0.0133(10) 0.0147(10) 0.0153(9) 0.0017(7) 0.0007(8) 0.0002(7)
C4 0.0144(10) 0.0268(12) 0.0210(10) 0.0048(9) 0.0003(9) 0.0064(9)
C5 0.0083(9) 0.0150(10) 0.0204(10) 0.0037(7) -0.0011(9) 0.0011(7)
C6 0.0193(11) 0.0166(11) 0.0265(11) 0.0055(8) 0.0006(10) -0.0048(8)
C7 0.0125(10) 0.0121(9) 0.0243(11) 0.0042(8) 0.0012(9) -0.0012(7)
C8 0.0127(10) 0.0224(12) 0.0307(12) 0.0043(10) -0.0013(10) 0.0031(8)
C9 0.0212(11) 0.0135(10) 0.0202(10) -0.0012(8) 0.0018(9) 0.0023(8)
C10 0.0237(13) 0.0249(13) 0.0387(14) 0.0015(10) -0.0032(12) -0.0063(10)
C11 0.0289(13) 0.0242(12) 0.0167(10) 0.0015(9) 0.0034(10) 0.0056(10)

loop_
_atom_type_symbol
_atom_type_description
_atom_type_scat_dispersion_real
_atom_type_scat_dispersion_imag
_atom_type_scat_source
C C -0.0020 0.0050 'International Tables Vol C Tables 4.2.6.8 and 6.1.1.4'
H H 0.0000 0.0000 'International Tables Vol C Tables 4.2.6.8 and 6.1.1.4'
N N 0.0050 0.0010 'International Tables Vol C Tables 4.2.6.8 and 6.1.1.4'
O O 0.0020 0.0020 'International Tables Vol C Tables 4.2.6.8 and 6.1.1.4'
Ru Ru -0.1870 2.2040 'International Tables Vol C Tables 4.2.6.8 and 6.1.1.4'
Cl Cl 0.0550 0.0530 'International Tables Vol C Tables 4.2.6.8 and 6.1.1.4'

loop_
_geom_angle_atom_site_label_1
_geom_angle_atom_site_label_2
_geom_angle_atom_site_label_3
_geom_angle
Ru2 Ru1 Cl1 178.357(15)
O1 Ru1 Ru2 88.86(4)
O1 Ru1 Cl1 89.66(5)
O1 Ru1 O3 89.45(6)
O1 Ru1 O5 178.26(6)
O1 Ru1 O7 90.50(6)
O3 Ru1 Ru2 88.45(5)
O3 Ru1 Cl1 90.83(5)
O3 Ru1 O7 177.12(6)
O5 Ru1 Ru2 89.41(5)
O5 Ru1 Cl1 92.08(5)
O5 Ru1 O3 90.60(6)
O5 Ru1 O7 89.36(6)
O7 Ru1 Ru2 88.67(5)
O7 Ru1 Cl1 92.05(5)
O2 Ru2 Ru1 89.89(4)
O2 Ru2 O6 179.25(6)
O2 Ru2 O9 87.11(7)
O4 Ru2 Ru1 90.33(4)
O4 Ru2 O2 88.68(7)
O4 Ru2 O6 91.54(7)
O4 Ru2 O8 178.94(6)
O4 Ru2 O9 89.55(7)
O6 Ru2 Ru1 89.39(5)
O6 Ru2 O9 93.61(7)
O8 Ru2 Ru1 90.06(5)
O8 Ru2 O2 90.34(6)
O8 Ru2 O6 89.45(6)
O8 Ru2 O9 90.01(7)
O9 Ru2 Ru1 177.00(5)
C1 O1 Ru1 119.65(14)
C1 O2 Ru2 118.23(14)
C3 O3 Ru1 119.26(14)
C3 O4 Ru2 117.99(14)
C5 O5 Ru1 119.22(14)
C5 O6 Ru2 118.62(14)
C7 O7 Ru1 119.15(14)
C7 O8 Ru2 118.98(14)
C9 O9 Ru2 135.99(16)
C9 N1 C10 122.1(2)
C9 N1 C11 120.6(2)
C10 N1 C11 117.3(2)
O1 C1 O2 123.2(2)
O1 C1 C2 118.22(19)
O2 C1 C2 118.59(19)
C1 C2 H2A 109.5
C1 C2 H2B 109.5
C1 C2 H2C 109.5
H2A C2 H2B 109.5
H2A C2 H2C 109.5
H2B C2 H2C 109.5
O3 C3 O4 123.9(2)
O3 C3 C4 118.7(2)
O4 C3 C4 117.46(19)
C3 C4 H4A 109.5
C3 C4 H4B 109.5
C3 C4 H4C 109.5
H4A C4 H4B 109.5
H4A C4 H4C 109.5
H4B C4 H4C 109.5
O5 C5 O6 123.1(2)
O5 C5 C6 118.2(2)
O6 C5 C6 118.7(2)
C5 C6 H6A 109.5
C5 C6 H6B 109.5
C5 C6 H6C 109.5
H6A C6 H6B 109.5
H6A C6 H6C 109.5
H6B C6 H6C 109.5
O7 C7 C8 118.6(2)
O8 C7 O7 123.1(2)
O8 C7 C8 118.3(2)
C7 C8 H8A 109.5
C7 C8 H8B 109.5
C7 C8 H8C 109.5
H8A C8 H8B 109.5
H8A C8 H8C 109.5
H8B C8 H8C 109.5
O9 C9 N1 123.9(2)
O9 C9 H9 118.1
N1 C9 H9 118.1
N1 C10 H10A 109.5
N1 C10 H10B 109.5
N1 C10 H10C 109.5
H10A C10 H10B 109.5
H10A C10 H10C 109.5
H10B C10 H10C 109.5
N1 C11 H11A 109.5
N1 C11 H11B 109.5
N1 C11 H11C 109.5
H11A C11 H11B 109.5
H11A C11 H11C 109.5
H11B C11 H11C 109.5

loop_
_geom_bond_atom_site_label_1
_geom_bond_atom_site_label_2
_geom_bond_distance
Ru1 Ru2 2.2838(2)
Ru1 Cl1 2.5241(6)
Ru1 O1 2.0144(15)
Ru1 O3 2.0323(16)
Ru1 O5 2.0255(16)
Ru1 O7 2.0393(16)
Ru2 O2 2.0198(16)
Ru2 O4 2.0147(16)
Ru2 O6 2.0337(16)
Ru2 O8 2.0173(17)
Ru2 O9 2.2668(16)
O1 C1 1.271(3)
O2 C1 1.276(3)
O3 C3 1.264(3)
O4 C3 1.275(3)
O5 C5 1.269(3)
O6 C5 1.279(3)
O7 C7 1.276(3)
O8 C7 1.270(3)
O9 C9 1.239(3)
N1 C9 1.319(3)
N1 C10 1.448(3)
N1 C11 1.461(3)
C1 C2 1.493(3)
C2 H2A 0.9600
C2 H2B 0.9600
C2 H2C 0.9600
C3 C4 1.498(3)
C4 H4A 0.9600
C4 H4B 0.9600
C4 H4C 0.9600
C5 C6 1.502(3)
C6 H6A 0.9600
C6 H6B 0.9600
C6 H6C 0.9600
C7 C8 1.496(3)
C8 H8A 0.9600
C8 H8B 0.9600
C8 H8C 0.9600
C9 H9 0.9300
C10 H10A 0.9600
C10 H10B 0.9600
C10 H10C 0.9600
C11 H11A 0.9600
C11 H11B 0.9600
C11 H11C 0.9600
